data_2003406
loop_
_publ_author_name
'Rudert, R.'
'Schulz, B.'
'Reck, G.'
'Vollhardt, D.'
'Kriwanek, J.'

_publ_section_title
;
 (Carboxymethyl)dimethylundecylammonium Bromide
;
_journal_issue 4
_journal_name_full 'Acta Crystallographica Section C'
_journal_page_first 768
_journal_page_last 770
_journal_paper_doi 10.1107/S0108270194011443
_journal_volume 51
_journal_year 1995
_chemical_formula_sum 'C15 H32 Br N O2'
_chemical_formula_weight 338.34
_chemical_name_systematic
;
N-n-octyl-N,N-dimethylammonio acetic acid bromide
;
_space_group_IT_number 2
_space_group_name_Hall '-P 1'
_space_group_name_H-M_alt 'P -1'
_symmetry_cell_setting triclinic
_symmetry_space_group_name_H-M 'P -1'
_atom_type_scat_source IntTabIV
_cell_angle_alpha 89.89(5)
_cell_angle_beta 84.06(4)
_cell_angle_gamma 81.94(8)
_cell_formula_units_Z 2
_cell_length_a 6.791(3)
_cell_length_b 7.554(4)
_cell_length_c 18.304(7)
_cell_measurement_reflns_used 25
_cell_measurement_temperature 294
_cell_measurement_theta_max 10
_cell_measurement_theta_min 16
_cell_volume 924.6(8)
_computing_cell_refinement CAD4_(Enraf-Nonius,_1977)
_computing_data_collection CAD4_(Enraf-Nonius,_1977)
_computing_data_reduction process_MolEN_(Fair,_1990)
_computing_molecular_graphics ORTEP_(Johnson,_1976)
_computing_publication_material BTABLE_PTABLE_CIF_IN_MolEN_(Fair,_1990)
_computing_structure_refinement LSFM_MolEN_(Fair,_1990)
_computing_structure_solution Direct_methods_(MULTAN,_Main_et_al.,_1980)
_diffrn_measurement_device Enraf_Nonius_CAD4
_diffrn_measurement_method \q/2\q
_diffrn_radiation_type MoK\a
_diffrn_radiation_wavelength 0.71073
_diffrn_reflns_av_R_equivalents 0.027
_diffrn_reflns_limit_h_max 8
_diffrn_reflns_limit_h_min -8
_diffrn_reflns_limit_k_max 8
_diffrn_reflns_limit_k_min -8
_diffrn_reflns_limit_l_max 21
_diffrn_reflns_limit_l_min 0
_diffrn_reflns_number 3335
_diffrn_reflns_theta_max 25.08
_diffrn_standards_decay_% -6.69
_diffrn_standards_interval_time 30
_diffrn_standards_number 2
_exptl_absorpt_coefficient_mu 2.200
_exptl_absorpt_correction_T_max 0.0183
_exptl_absorpt_correction_T_min 0.0042
_exptl_absorpt_correction_type empirical_(Walker_&_Stuart,_1983)
_exptl_crystal_colour colourless
_exptl_crystal_density_diffrn 1.22
_exptl_crystal_description prismatic
_exptl_crystal_F_000 360
_exptl_crystal_size_max 0.65
_exptl_crystal_size_mid 0.38
_exptl_crystal_size_min 0.20
_refine_diff_density_max 0.7110
_refine_diff_density_min -1.4800
_refine_ls_abs_structure_details
;
?
;
_refine_ls_extinction_coef 5.1E-7
_refine_ls_extinction_method isotropic_(Zachariasen,_1963)
_refine_ls_goodness_of_fit_obs 0.928
_refine_ls_hydrogen_treatment 'H atoms treated using a riding model'
_refine_ls_number_parameters 173
_refine_ls_number_reflns 2926
_refine_ls_R_factor_obs 0.060
_refine_ls_shift/esd_max 0.011
_refine_ls_structure_factor_coef F
_refine_ls_weighting_scheme
;calc w = 1/[\s^2^(Fo)] where \s(Fo^2^) = [\s^2^(I) + (p*Fo^2^)^2^] and p =
 0.04
;
_refine_ls_wR_factor_obs 0.055
_reflns_number_observed 2926
_reflns_number_total 3233
_reflns_observed_criterion >1.0\s(I)
_cod_data_source_file se1072.cif
_cod_data_source_block ruvo11
_cod_original_cell_volume 924.7(9)
_cod_original_formula_sum 'C15 H32 Br1 N1 O2'
_cod_database_code 2003406

loop_
_space_group_symop_id
_space_group_symop_operation_xyz
1 x,y,z
2 -x,-y,-z

loop_
_atom_site_aniso_label
_atom_site_aniso_U_11
_atom_site_aniso_U_12
_atom_site_aniso_U_13
_atom_site_aniso_U_22
_atom_site_aniso_U_23
_atom_site_aniso_U_33
Br 0.0671(3) -0.0107(2) -0.0033(2) 0.0682(3) -0.0015(2) 0.0754(3)
O1 0.078(2) -0.012(2) -0.044(2) 0.087(2) 0.029(2) 0.101(2)
O2 0.082(2) -0.021(2) -0.024(2) 0.078(2) 0.022(2) 0.084(2)
N1 0.065(2) -0.008(2) -0.016(2) 0.065(2) 0.011(2) 0.056(2)
C1 0.101(4) -0.033(3) -0.027(3) 0.112(4) 0.017(3) 0.065(3)
C2 0.090(4) -0.002(4) -0.020(3) 0.123(5) 0.010(4) 0.072(3)
C3 0.111(4) -0.028(4) -0.021(3) 0.113(4) 0.020(3) 0.059(3)
C4 0.108(5) 0.001(5) -0.017(3) 0.155(6) 0.008(4) 0.067(4)
C5 0.114(5) -0.020(4) -0.011(3) 0.119(5) 0.015(3) 0.066(3)
C6 0.104(5) 0.008(5) -0.011(4) 0.176(7) -0.004(5) 0.077(4)
C7 0.107(5) -0.018(4) -0.006(4) 0.132(5) 0.007(4) 0.075(4)
C8 0.098(5) 0.013(6) -0.004(4) 0.194(8) -0.006(6) 0.101(5)
C9 0.123(6) -0.009(5) 0.013(5) 0.143(6) 0.011(5) 0.099(5)
C10 0.138(7) 0.002(8) 0.035(6) 0.28(1) -0.016(8) 0.113(6)
C11 0.21(1) -0.004(9) 0.068(7) 0.21(1) 0.029(8) 0.168(8)
C31 0.057(3) -0.003(2) -0.009(2) 0.072(3) -0.002(3) 0.073(3)
C32 0.057(2) -0.004(2) -0.015(2) 0.063(3) 0.011(2) 0.061(3)
C33 0.072(3) -0.019(2) -0.020(2) 0.085(3) 0.008(3) 0.059(3)
C34 0.097(4) 0.004(3) -0.039(4) 0.062(3) 0.016(3) 0.136(5)

loop_
_atom_site_label
_atom_site_fract_x
_atom_site_fract_y
_atom_site_fract_z
_atom_site_U_iso_or_equiv
_atom_site_thermal_displace_type
_atom_site_calc_flag
Br 0.75155(8) 0.27720(7) 0.11826(3) 0.0701(3) Uani ?
O1 0.4360(5) 0.8761(5) 0.1544(2) 0.088(2) Uani ?
O2 0.3848(5) 1.1096(5) 0.0802(2) 0.081(2) Uani ?
N1 0.0755(6) 0.7504(5) 0.1107(2) 0.062(2) Uani ?
C1 -0.0060(9) 0.8059(8) 0.1921(3) 0.090(4) Uani ?
C2 -0.1455(9) 0.7007(9) 0.2292(3) 0.093(4) Uani ?
C3 -0.2202(9) 0.7698(9) 0.3052(3) 0.090(4) Uani ?
C4 -0.397(1) 0.698(1) 0.3404(3) 0.103(5) Uani ?
C5 -0.474(1) 0.7654(9) 0.4150(3) 0.097(4) Uani ?
C6 -0.665(1) 0.708(1) 0.4480(4) 0.112(5) Uani ?
C7 -0.744(1) 0.772(1) 0.5213(3) 0.102(5) Uani ?
C8 -0.934(1) 0.717(1) 0.5537(4) 0.125(6) Uani ?
C9 -1.016(1) 0.776(1) 0.6269(4) 0.120(6) Uani ?
C10 -1.204(1) 0.719(2) 0.6583(5) 0.163(8) Uani ?
C11 -1.285(2) 0.770(1) 0.7249(5) 0.19(1) Uani ?
C31 0.3429(7) 0.9587(7) 0.1096(3) 0.067(3) Uani ?
C32 0.1660(7) 0.9037(6) 0.0775(3) 0.060(3) Uani ?
C33 -0.0962(7) 0.7282(7) 0.0687(3) 0.071(3) Uani ?
C34 0.2196(9) 0.5832(7) 0.1040(4) 0.094(4) Uani ?
H11 -0.0721 0.9253 0.1917 0.1159 Uiso calc
H12 0.1050 0.8010 0.2200 0.1159 Uiso calc
H21 -0.0802 0.5816 0.2325 0.1214 Uiso calc
H22 -0.2565 0.7014 0.2015 0.1214 Uiso calc
H31 -0.2546 0.8957 0.3022 0.1203 Uiso calc
H32 -0.1148 0.7435 0.3356 0.1203 Uiso calc
H41 -0.3627 0.5720 0.3434 0.1415 Uiso calc
H42 -0.5025 0.7239 0.3099 0.1415 Uiso calc
H51 -0.4954 0.8922 0.4127 0.1302 Uiso calc
H52 -0.3734 0.7291 0.4466 0.1302 Uiso calc
H61 -0.6426 0.5810 0.4506 0.1538 Uiso calc
H62 -0.7646 0.7428 0.4159 0.1538 Uiso calc
H71 -0.7656 0.8992 0.5188 0.1371 Uiso calc
H72 -0.6457 0.7361 0.5535 0.1371 Uiso calc
H81 -0.9131 0.5905 0.5546 0.1697 Uiso calc
H82 -1.0329 0.7566 0.5219 0.1697 Uiso calc
H91 -1.0381 0.9034 0.6260 0.1621 Uiso calc
H92 -0.9166 0.7382 0.6587 0.1621 Uiso calc
H101 -1.1798 0.5923 0.6591 0.2254 Uiso calc
H102 -1.3013 0.7565 0.6257 0.2254 Uiso calc
H111 -1.4053 0.7216 0.7381 0.2450 Uiso calc
H112 -1.1917 0.7330 0.7589 0.2450 Uiso calc
H113 -1.3131 0.8973 0.7256 0.2450 Uiso calc
H321 0.0644 1.0044 0.0809 0.0790 Uiso calc
H322 0.2067 0.8741 0.0273 0.0790 Uiso calc
H331 -0.1898 0.8345 0.0732 0.0918 Uiso calc
H332 -0.0495 0.7058 0.0184 0.0918 Uiso calc
H333 -0.1589 0.6306 0.0877 0.0918 Uiso calc
H341 0.3297 0.5959 0.1307 0.1279 Uiso calc
H342 0.1563 0.4859 0.1230 0.1279 Uiso calc
H343 0.2657 0.5610 0.0537 0.1279 Uiso calc

loop_
_geom_angle_atom_site_label_1
_geom_angle_atom_site_label_2
_geom_angle_atom_site_label_3
_geom_angle
_geom_angle_publ_flag
C1 N1 C32 106.9(4) yes
C1 N1 C33 109.0(4) yes
C1 N1 C34 113.8(4) yes
C32 N1 C33 106.4(4) yes
C32 N1 C34 111.5(4) yes
C33 N1 C34 108.9(4) yes
N1 C1 C2 116.9(5) yes
C1 C2 C3 112.5(6) yes
C2 C3 C4 115.8(6) no
C3 C4 C5 116.5(6) no
C4 C5 C6 116.9(6) no
C5 C6 C7 118.2(7) no
C6 C7 C8 118.4(7) no
C7 C8 C9 120.0(7) no
C8 C9 C10 119.2(8) no
C9 C10 C11 121.0(10) no
O1 C31 O2 124.8(5) yes
O1 C31 C32 125.6(5) yes
O2 C31 C32 109.6(4) yes
N1 C32 C31 118.4(4) yes

loop_
_geom_bond_atom_site_label_1
_geom_bond_atom_site_label_2
_geom_bond_distance
_geom_bond_publ_flag
O1 C31 1.207(6) yes
O2 C31 1.314(6) yes
N1 C1 1.572(6) yes
N1 C32 1.486(6) yes
N1 C33 1.489(7) yes
N1 C34 1.482(6) yes
C1 C2 1.438(9) yes
C1 H11 0.9500 no
C1 H12 0.9500 no
C2 C3 1.499(8) yes
C2 H21 0.9500 no
C2 H22 0.9500 no
C3 C4 1.480(10) yes
C3 H31 0.9500 no
C3 H32 0.9500 no
C4 C5 1.476(8) yes
C4 H41 0.9500 no
C4 H42 0.9500 no
C5 C6 1.500(10) yes
C5 H51 0.9500 no
C5 H52 0.9500 no
C6 C7 1.451(9) yes
C6 H61 0.9500 no
C6 H62 0.9500 no
C7 C8 1.470(10) yes
C7 H71 0.9500 no
C7 H72 0.9500 no
C8 C9 1.440(10) yes
C8 H81 0.9500 no
C8 H82 0.9500 no
C9 C10 1.470(10) yes
C9 H91 0.9500 no
C9 H92 0.9500 no
C10 C11 1.320(10) yes
C10 H101 0.9500 no
C10 H102 0.9500 no
C11 H111 0.9500 no
C11 H112 0.9500 no
C11 H113 0.9500 no
C31 C32 1.499(7) yes
C32 H321 0.9500 no
C32 H322 0.9500 no
C33 H331 0.9500 no
C33 H332 0.9500 no
C33 H333 0.9500 no
C34 H341 0.9500 no
C34 H342 0.9500 no
C34 H343 0.9500 no

loop_
_geom_contact_atom_site_label_1
_geom_contact_atom_site_label_2
_geom_contact_distance
_geom_contact_site_symmetry_2
_geom_contact_publ_flag
Br O2 3.089(4) 1_545 no
Br N1 4.264(4) 1_645 no
Br N1 4.447(5) 1_655 no
Br N1 4.231(4) 2_665 no
O1 C11 3.442(9) 2_476 no
C4 C8 4.190(10) 2_466 no
C5 C7 4.190(10) 2_476 no
C6 C6 4.170(10) 2_466 no
C6 C10 4.020(10) 2_366 no
C8 C8 4.080(10) 2_366 no

loop_
_geom_torsion_atom_site_label_1
_geom_torsion_atom_site_label_2
_geom_torsion_atom_site_label_3
_geom_torsion_atom_site_label_4
_geom_torsion
_geom_torsion_publ_flag
C32 N1 C1 C2 163.9(5) yes
C1 N1 C32 C31 63.0(5) yes
N1 C1 C2 C3 -177.5(5) yes
O1 C31 C32 N1 9.8(8) yes
O2 C31 C32 N1 -171.4(4) yes
